data_7035552
loop_
_publ_author_name
'Maini, L.'
'Braga, D.'
'Mazzeo, P. P.'
'Maschio, L.'
'R\'erat, M'
'Manet, I.'
'Ventura, B.'

_publ_section_title
;
 Dual luminescence in solid CuI(piperazine): hypothesis of an emissive 1-D
 delocalized excited state.
;
_journal_issue 29
_journal_name_full 'Dalton transactions (Cambridge, England : 2003)'
_journal_page_first 13003
_journal_page_last 13006
_journal_paper_doi 10.1039/c5dt02204e
_journal_volume 44
_journal_year 2015
_chemical_formula_moiety 'C4 H10 Cu2 I2 N2'
_chemical_formula_sum 'C4 H10 Cu2 I2 N2'
_chemical_formula_weight 467.02
_chemical_name_systematic catena-(bis(m3-iodo)-(m2-piperazine)-copper(i))
_space_group_IT_number 15
_symmetry_cell_setting monoclinic
_symmetry_space_group_name_Hall '-C 2yc'
_symmetry_space_group_name_H-M 'C 1 2/c 1'
_atom_sites_solution_hydrogens geom
_atom_sites_solution_primary direct
_atom_sites_solution_secondary difmap
_audit_creation_method SHELXL-97
_audit_update_record
;
2015-06-03 deposited with the CCDC.
2015-06-24 downloaded from the CCDC.
;
_cell_angle_alpha 90.00
_cell_angle_beta 103.725(8)
_cell_angle_gamma 90.00
_cell_formula_units_Z 4
_cell_length_a 9.2363(6)
_cell_length_b 15.390(1)
_cell_length_c 7.0570(5)
_cell_measurement_reflns_used 612
_cell_measurement_temperature 150(2)
_cell_measurement_theta_max 27.9400
_cell_measurement_theta_min 3.5120
_cell_volume 974.49(12)
_computing_cell_refinement
;
CrysAlisPro, Agilent Technologies,
Version 1.171.37.33 (release 27-03-2014 CrysAlis171 .NET)
(compiled Mar 27 2014,17:12:48)
;
_computing_data_collection
;
CrysAlisPro, Agilent Technologies,
Version 1.171.37.33 (release 27-03-2014 CrysAlis171 .NET)
(compiled Mar 27 2014,17:12:48)
;
_computing_data_reduction
;
CrysAlisPro, Agilent Technologies,
Version 1.171.37.33 (release 27-03-2014 CrysAlis171 .NET)
(compiled Mar 27 2014,17:12:48)
;
_computing_structure_refinement 'SHELXL-97 (Sheldrick, 2008)'
_computing_structure_solution 'SHELXS-97 (Sheldrick, 2008)'
_diffrn_ambient_temperature 150(2)
_diffrn_detector 'CCD plate'
_diffrn_detector_area_resol_mean 16.1340
_diffrn_detector_type Sapphire3
_diffrn_measured_fraction_theta_full 0.998
_diffrn_measured_fraction_theta_max 0.850
_diffrn_measurement_device 'four-circle diffractometer'
_diffrn_measurement_device_type 'Xcalibur, Sapphire3'
_diffrn_measurement_method '\w scans'
_diffrn_radiation_monochromator graphite
_diffrn_radiation_probe x-ray
_diffrn_radiation_type 'Mo K\a'
_diffrn_radiation_wavelength 0.71073
_diffrn_reflns_av_R_equivalents 0.0249
_diffrn_reflns_av_sigmaI/netI 0.0351
_diffrn_reflns_limit_h_max 12
_diffrn_reflns_limit_h_min -10
_diffrn_reflns_limit_k_max 19
_diffrn_reflns_limit_k_min -16
_diffrn_reflns_limit_l_max 9
_diffrn_reflns_limit_l_min -7
_diffrn_reflns_number 2112
_diffrn_reflns_theta_full 25.00
_diffrn_reflns_theta_max 28.72
_diffrn_reflns_theta_min 3.54
_diffrn_source 'Enhance (Mo) X-ray Source'
_exptl_absorpt_coefficient_mu 10.636
_exptl_absorpt_correction_T_max 1.00000
_exptl_absorpt_correction_T_min 0.96612
_exptl_absorpt_correction_type multi-scan
_exptl_absorpt_process_details
;
CrysAlisPro, Agilent Technologies,
Version 1.171.37.33 (release 27-03-2014 CrysAlis171 .NET)
(compiled Mar 27 2014,17:12:48)
Empirical absorption correction using spherical harmonics,
 implemented in SCALE3 ABSPACK scaling algorithm.
;
_exptl_crystal_colour colourless
_exptl_crystal_density_diffrn 3.183
_exptl_crystal_density_method 'not measured'
_exptl_crystal_description neddle
_exptl_crystal_F_000 848
_exptl_crystal_preparation Luminescent
_exptl_crystal_recrystallization_method 'triple layer'
_exptl_crystal_size_max 0.3
_exptl_crystal_size_mid 0.05
_exptl_crystal_size_min 0.04
_refine_diff_density_max 0.948
_refine_diff_density_min -1.030
_refine_diff_density_rms 0.268
_refine_ls_extinction_coef 0.0039(2)
_refine_ls_extinction_expression Fc^*^=kFc[1+0.001xFc^2^\l^3^/sin(2\q)]^-1/4^
_refine_ls_extinction_method SHELXL
_refine_ls_goodness_of_fit_ref 1.099
_refine_ls_hydrogen_treatment constr
_refine_ls_matrix_type full
_refine_ls_number_parameters 47
_refine_ls_number_reflns 1083
_refine_ls_number_restraints 0
_refine_ls_restrained_S_all 1.099
_refine_ls_R_factor_all 0.0328
_refine_ls_R_factor_gt 0.0281
_refine_ls_shift/su_max 0.000
_refine_ls_shift/su_mean 0.000
_refine_ls_structure_factor_coef Fsqd
_refine_ls_weighting_details 'calc w=1/[\s^2^(Fo^2^)+(0.0350P)^2^+0.5914P] where P=(Fo^2^+2Fc^2^)/3'
_refine_ls_weighting_scheme calc
_refine_ls_wR_factor_gt 0.0677
_refine_ls_wR_factor_ref 0.0687
_reflns_number_gt 965
_reflns_number_total 1083
_reflns_threshold_expression >2\s(I)
_cod_data_source_file c5dt02204e2.cif
_cod_data_source_block cui_pip_lt_ac_rosso
_cod_depositor_comments
;
The following automatic conversions were performed:

'_symmetry_cell_setting' value 'Monoclinic' changed to 'monoclinic'
according to
/usr/data/users/saulius/crontab/automatic-downloads/rss-feeds/RSC/lib/dictionaries/cif_core.dic
dictionary named 'cif_core.dic' version 2.4.2 from 2011-04-26.

Automatic conversion script
Id: cif_fix_values 3271 2015-04-21 07:52:19Z andrius 

 Adding full bibliography for 7035550--7035552.cif.
;
_cod_original_cell_volume 974.49(11)
_cod_original_sg_symbol_H-M C2/c
_cod_database_code 7035552

loop_
_symmetry_equiv_pos_as_xyz
'x, y, z'
'-x, y, -z+1/2'
'x+1/2, y+1/2, z'
'-x+1/2, y+1/2, -z+1/2'
'-x, -y, -z'
'x, -y, z-1/2'
'-x+1/2, -y+1/2, -z'
'x+1/2, -y+1/2, z-1/2'

loop_
_atom_site_label
_atom_site_type_symbol
_atom_site_fract_x
_atom_site_fract_y
_atom_site_fract_z
_atom_site_U_iso_or_equiv
_atom_site_adp_type
_atom_site_occupancy
_atom_site_symmetry_multiplicity
_atom_site_calc_flag
_atom_site_refinement_flags
N1 N 0.1686(4) 0.6675(3) 0.9947(5) 0.0141(9) Uani 1 1 d .
H1 H 0.1386 0.6615 0.8629 0.017 Uiso 1 1 calc R
C2 C 0.3330(5) 0.6708(4) 1.0440(7) 0.0167(11) Uani 1 1 d .
H2A H 0.3711 0.6180 0.9982 0.020 Uiso 1 1 calc R
H2B H 0.3690 0.6730 1.1847 0.020 Uiso 1 1 calc R
C1 C 0.1075(5) 0.7514(4) 1.0451(8) 0.0186(11) Uani 1 1 d .
H1A H 0.1318 0.7578 1.1858 0.022 Uiso 1 1 calc R
H1B H -0.0003 0.7502 1.0004 0.022 Uiso 1 1 calc R
I1 I 0.20834(3) 0.42158(2) 0.99982(4) 0.01506(15) Uani 1 1 d .
Cu1 Cu 0.08424(7) 0.56118(5) 1.11745(9) 0.01845(19) Uani 1 1 d .

loop_
_atom_site_aniso_label
_atom_site_aniso_U_11
_atom_site_aniso_U_22
_atom_site_aniso_U_33
_atom_site_aniso_U_23
_atom_site_aniso_U_13
_atom_site_aniso_U_12
N1 0.0165(19) 0.011(2) 0.0146(19) -0.0023(17) 0.0030(16) -0.0027(17)
C2 0.016(2) 0.008(3) 0.025(2) 0.001(2) 0.004(2) 0.001(2)
C1 0.017(2) 0.017(3) 0.024(3) 0.000(2) 0.009(2) -0.002(2)
I1 0.0170(2) 0.0128(2) 0.0153(2) -0.00028(12) 0.00370(13) 0.00090(12)
Cu1 0.0205(3) 0.0133(4) 0.0225(3) 0.0005(3) 0.0070(3) -0.0034(3)

loop_
_atom_type_symbol
_atom_type_description
_atom_type_scat_dispersion_real
_atom_type_scat_dispersion_imag
_atom_type_scat_source
C C 0.0033 0.0016 'International Tables Vol C Tables 4.2.6.8 and 6.1.1.4'
H H 0.0000 0.0000 'International Tables Vol C Tables 4.2.6.8 and 6.1.1.4'
Cu Cu 0.3201 1.2651 'International Tables Vol C Tables 4.2.6.8 and 6.1.1.4'
I I -0.4742 1.8119 'International Tables Vol C Tables 4.2.6.8 and 6.1.1.4'
N N 0.0061 0.0033 'International Tables Vol C Tables 4.2.6.8 and 6.1.1.4'

loop_
_geom_angle_atom_site_label_1
_geom_angle_atom_site_label_2
_geom_angle_atom_site_label_3
_geom_angle
_geom_angle_site_symmetry_1
_geom_angle_site_symmetry_3
C2 N1 C1 110.0(4) . .
C2 N1 Cu1 113.2(3) . .
C1 N1 Cu1 112.4(3) . .
N1 C2 C1 112.6(4) . 7_567
N1 C1 C2 113.1(4) . 7_567
Cu1 I1 Cu1 62.13(3) 5_567 .
Cu1 I1 Cu1 60.95(3) 5_567 6_565
Cu1 I1 Cu1 96.96(2) . 6_565
N1 Cu1 I1 104.24(11) . 5_567
N1 Cu1 I1 105.82(12) . .
I1 Cu1 I1 117.87(3) 5_567 .
N1 Cu1 I1 103.16(11) . 6_566
I1 Cu1 I1 117.76(3) 5_567 6_566
I1 Cu1 I1 106.32(3) . 6_566
N1 Cu1 Cu1 128.36(12) . 2_557
I1 Cu1 Cu1 60.21(3) 5_567 2_557
I1 Cu1 Cu1 125.297(16) . 2_557
I1 Cu1 Cu1 58.84(2) 6_566 2_557
N1 Cu1 Cu1 120.17(11) . 5_567
I1 Cu1 Cu1 59.18(2) 5_567 5_567
I1 Cu1 Cu1 58.68(3) . 5_567
I1 Cu1 Cu1 136.30(4) 6_566 5_567
Cu1 Cu1 Cu1 94.66(3) 2_557 5_567

loop_
_geom_bond_atom_site_label_1
_geom_bond_atom_site_label_2
_geom_bond_distance
_geom_bond_site_symmetry_2
N1 C2 1.476(6) .
N1 C1 1.486(7) .
N1 Cu1 2.087(4) .
C2 C1 1.516(7) 7_567
C1 C2 1.516(7) 7_567
I1 Cu1 2.6451(7) 5_567
I1 Cu1 2.6590(8) .
I1 Cu1 2.6829(7) 6_565
Cu1 I1 2.6451(7) 5_567
Cu1 I1 2.6829(7) 6_566
Cu1 Cu1 2.7023(13) 2_557
Cu1 Cu1 2.7371(14) 5_567
